data_4128945
loop_
_publ_author_name
'Isomura, Mayuko'
'Petrone, David A.'
'Carreira, Erick M.'

_publ_section_title
;
 Coordination-Induced Stereocontrol over Carbocations: Asymmetric
 Reductive Deoxygenation of Racemic Tertiary Alcohols.
;
_journal_issue 11
_journal_name_full 'Journal of the American Chemical Society'
_journal_page_first 4738
_journal_page_last 4748
_journal_paper_doi 10.1021/jacs.9b00862
_journal_volume 141
_journal_year 2019
_chemical_formula_moiety 'C85 H60 Cl Ir N2 O5 P2, 2(C H Cl3)'
_chemical_formula_sum 'C87 H62 Cl7 Ir N2 O5 P2'
_chemical_formula_weight 1717.67
_space_group_crystal_system triclinic
_space_group_IT_number 2
_space_group_name_Hall '-P 1'
_space_group_name_H-M_alt 'P -1'
_atom_sites_solution_hydrogens geom
_atom_sites_solution_primary dual
_audit_creation_date 2018-10-26
_audit_creation_method
;
Olex2 1.2
(compiled 2018.05.29 svn.r3508 for OlexSys, GUI svn.r5506)
;
_cell_angle_alpha 98.4460(10)
_cell_angle_beta 92.8420(10)
_cell_angle_gamma 91.7630(10)
_cell_formula_units_Z 2
_cell_length_a 11.78530(10)
_cell_length_b 14.6123(2)
_cell_length_c 22.8572(3)
_cell_measurement_reflns_used 63184
_cell_measurement_temperature 100.0(1)
_cell_measurement_theta_max 79.2170
_cell_measurement_theta_min 3.3760
_cell_volume 3885.88(8)
_computing_cell_refinement 'CrysAlisPro 1.171.39.28d (Rigaku OD, 2015)'
_computing_data_collection 'CrysAlisPro 1.171.39.28d (Rigaku OD, 2015)'
_computing_data_reduction 'CrysAlisPro 1.171.39.28d (Rigaku OD, 2015)'
_computing_molecular_graphics 'Olex2 (Dolomanov et al., 2009)'
_computing_publication_material 'Olex2 (Dolomanov et al., 2009)'
_computing_structure_refinement 'ShelXL (Sheldrick, 2015)'
_computing_structure_solution 'ShelXT (Sheldrick, 2015)'
_diffrn_ambient_environment N~2~
_diffrn_ambient_temperature 100.0(1)
_diffrn_detector 'CCD plate'
_diffrn_detector_type 'Pilatus 300K'
_diffrn_measured_fraction_theta_full 0.998
_diffrn_measured_fraction_theta_max 0.973
_diffrn_measurement_details
;
List of Runs (angles in degrees, time in seconds):

  # Type    Start    End  Width  t~exp~   \w     \q     \k     \f   Frames
--------------------------------------------------------------------------
  1  \w    -47.00  40.00   0.50    2.88    --  -30.00  61.00  43.22  174
  2  \w     53.00  81.00   0.50    2.88    --   30.00  81.00  90.03   56
  3  \w     28.00  60.00   0.50    2.88    --   54.00  82.00  72.29   64
  4  \w     32.00  65.00   0.50    2.88    --   58.00  82.00  92.56   66
  5  \w     62.00  94.00   0.50   10.20    --   82.00  69.00  65.46   64
  6  \w     63.00  92.00   0.50   10.20    --   82.00  66.00  32.71   58
  7  \w    105.00 158.00   0.50   10.20    --   86.00  58.00  23.15  106
  8  \w    143.00 169.00   0.50   10.20    --  102.00  74.00  73.96   52
  9  \w    135.00 173.00   0.50   10.20    --  110.00  77.00   0.00   76
 10  \w    148.00 175.00   0.50   10.20    --  110.00  77.00 -60.00   54
 11  \w    140.00 177.00   0.50   10.20    --  110.00 125.00 -30.00   74
 12  \w    121.00 167.00   0.50   10.20    --  110.00  77.00  30.00   92
 13  \w    120.00 150.00   0.50   10.20    --   86.00  76.00 116.26   60
 14  \w    109.00 153.00   0.50   10.20    --   86.00  80.00 164.67   88
 15  \w     96.00 158.00   0.50   10.20    --  110.00  57.00 120.00  124
 16  \w     92.00 129.00   0.50   10.20    --  110.00  77.00   0.00   74
 17  \w     95.00 173.00   0.50   10.20    --  110.00  57.00 -60.00  156
 18  \w    127.00 155.00   0.50   10.20    --   90.00  63.00-161.03   56
 19  \w    138.00 172.00   0.50   10.20    --  110.00  77.00-180.00   68
 20  \w    136.00 166.00   0.50   10.20    --  110.00  77.00-150.00   60
 21  \w     98.00 146.00   0.50   10.20    --  110.00  38.00-120.00   96
 22  \w     86.00 172.00   0.50   10.20    --  110.00  77.00 -90.00  172
 23  \w    104.00 131.00   0.50   10.20    --  110.00 125.00 -30.00   54
 24  \w     87.00 117.00   0.50   10.20    --  110.00  77.00  30.00   60
 25  \w     94.00 168.00   0.50   10.20    --  110.00  57.00  60.00  148
 26  \w     87.00 168.00   0.50   10.20    --  110.00  77.00 150.00  162
 27  \w     86.00 175.00   0.50   10.20    --  110.00  77.00 120.00  178
 28  \w     80.00 130.00   0.50   10.20    --  102.00  74.00  73.96  100
 29  \w     86.00 176.00   0.50   10.20    --  110.00  77.00  90.00  180
 30  \w     86.00 176.00   0.50   10.20    --  110.00  77.00 -30.00  180
 31  \w     87.00 131.00   0.50   10.20    --  110.00  77.00-180.00   88
 32  \w     88.00 172.00   0.50   10.20    --  110.00  77.00-120.00  168
 33  \w     86.00 113.00   0.50   10.20    --  110.00  77.00-150.00   54
 34  \w     70.00 115.00   0.50   10.20    --   86.00  59.00 -80.87   90
 35  \w     87.00 141.00   0.50   10.20    --  110.00  77.00 -60.00  108
 36  \w     72.00 103.00   0.50   10.20    --   90.00  63.00-161.03   62
 37  \w     45.00  77.00   0.50    2.88    --   70.00  83.00-112.42   64
 38  \w     45.00  96.00   0.50    2.88    --   70.00  80.00-143.78  102
 39  \w     52.00 105.00   0.50    2.88    --   78.00  83.00 -28.70  106
 40  \w     70.00 103.00   0.50   10.20    --   86.00  58.00  23.15   66
 41  \w     69.00 101.00   0.50   10.20    --   86.00  62.00  38.44   64
 42  \w     63.00  95.00   0.50   10.20    --   86.00  76.00 116.26   64
 43  \w     61.00  88.00   0.50   10.20    --   82.00  70.00 157.36   54
 44  \w     61.00  99.00   0.50   10.20    --   86.00  80.00 164.67   76
 45  \w     28.00  56.00   0.50    2.88    --   54.00  82.00 165.41   56
 46  \w      5.00  39.00   0.50    2.88    --   30.00  81.00  90.03   68
 47  \w     20.00  45.00   0.50    2.88    --   50.00  90.00 -22.96   50
 48  \w     20.00  45.00   0.50    2.88    --   50.00  90.00-121.23   50
 49  \w     42.00  83.00   0.50   10.20    --  110.00 -57.00  60.00   82
 50  \w     47.00 108.00   0.50   10.20    --  110.00 -99.00  30.00  122
 51  \w     78.00 109.00   0.50   10.20    --  110.00 -99.00 -60.00   62
 52  \w    108.00 133.00   0.50   10.20    --  110.00 -77.00 -60.00   50
 53  \w     75.00 122.00   0.50   10.20    --  110.00-125.00-120.00   94
 54  \w     63.00 121.00   0.50    2.88    --   49.37-178.00-150.00  116
 55  \w     44.00  92.00   0.50   10.20    --  110.00 -77.00 -60.00   96
 56  \w     40.00  75.00   0.50   10.20    --  110.00 -99.00 -60.00   70
 57  \w     46.00  92.00   0.50   10.20    --  110.00 -99.00 -90.00   92
 58  \w     40.00 106.00   0.50   10.20    --  110.00 -99.00  90.00  132
 59  \w     49.00  84.00   0.50   10.20    --  110.00 -57.00 120.00   70
 60  \w     55.00  92.00   0.50   10.20    --  110.00 -99.00 150.00   74
 61  \w    -68.00 -38.00   0.50    2.88    --  -49.37 -57.00  90.00   60
 62  \w    -72.00 -43.00   0.50    2.88    --  -49.37 -38.00 150.00   58
 63  \w    -72.00 -45.00   0.50   10.20    --  -70.00 -79.00  97.19   54
 64  \w    -70.00 -44.00   0.50   10.20    --  -70.00 -81.00  67.87   52
 65  \w    -74.00 -44.00   0.50   10.20    --  -70.00 -82.00  20.58   60
 66  \w    -72.00 -34.00   0.50    2.88    --  -49.37 -57.00   0.00   76
 67  \w    -64.00 -38.00   0.50   10.20    --  -62.00 -78.00 -50.71   52
 68  \w    -78.00 -34.00   0.50    2.88    --  -49.37 -57.00 -30.00   88
 69  \w    -72.00 -47.00   0.50   10.20    --  -70.00 -74.00 -17.09   50
 70  \w    -75.00 -46.00   0.50   10.20    --  -70.00 -78.00 -36.14   58
 71  \w    -70.00 -44.00   0.50   10.20    --  -70.00 -82.00 -90.35   52
 72  \w    -72.00 -47.00   0.50   10.20    --  -70.00 -75.00-132.76   50
 73  \w    -76.00 -36.00   0.50    2.88    --  -49.37 -38.00-150.00   80
 74  \w    -80.00 -46.00   0.50   10.20    --  -70.00 -79.00 -76.96   68
 75  \w    -75.00 -43.00   0.50   10.20    --  -70.00 -83.00 -57.43   64
 76  \w    -71.00 -46.00   0.50   10.20    --  -70.00 -78.00  41.30   50
 77  \w    -81.00 -45.00   0.50   10.20    --  -70.00 -80.00 114.98   72
 78  \w    -71.00 -46.00   0.50   10.20    --  -70.00 -78.00 133.66   50
 79  \w    -99.00 -36.00   0.50    2.88    --  -49.37 -38.00   0.00  126
 80  \w   -116.00 -36.00   0.50    2.88    --  -49.37 -38.00 -90.00  160
 81  \w    -70.00 -43.00   0.50   10.20    --  -70.00 -83.00-177.44   54
 82  \w    -80.00 -46.00   0.50   10.20    --  -70.00 -77.00-158.29   68
 83  \w   -125.00 -36.00   0.50    2.88    --  -49.37 -42.00  76.44  178
 84  \w   -125.00 -80.00   0.50    2.88    --  -49.37 -38.00 150.00   90
 85  \w    -87.00 -11.00   0.50   10.20    --  -70.00  77.00 -30.00  152
 86  \w    -91.00 -18.00   0.50   10.20    --  -70.00  77.00-120.00  146
;
_diffrn_measurement_device 'four-circle diffractometer'
_diffrn_measurement_device_type 'XtaLAB Synergy, Dualflex, Pilatus 300K'
_diffrn_measurement_method '\w scans'
_diffrn_orient_matrix_type 'CrysAlisPro convention (1999,Acta A55,543-557)'
_diffrn_orient_matrix_UB_11 -0.0000067000
_diffrn_orient_matrix_UB_12 -0.1064909000
_diffrn_orient_matrix_UB_13 -0.0071620000
_diffrn_orient_matrix_UB_21 -0.1299766000
_diffrn_orient_matrix_UB_22 -0.0035175000
_diffrn_orient_matrix_UB_23 0.0046540000
_diffrn_orient_matrix_UB_31 -0.0161568000
_diffrn_orient_matrix_UB_32 -0.0049592000
_diffrn_orient_matrix_UB_33 -0.0677040000
_diffrn_radiation_monochromator mirror
_diffrn_radiation_probe x-ray
_diffrn_radiation_type CuK\a
_diffrn_radiation_wavelength 1.54184
_diffrn_reflns_av_unetI/netI 0.0229
_diffrn_reflns_Laue_measured_fraction_full 0.998
_diffrn_reflns_Laue_measured_fraction_max 0.973
_diffrn_reflns_limit_h_max 15
_diffrn_reflns_limit_h_min -15
_diffrn_reflns_limit_k_max 18
_diffrn_reflns_limit_k_min -18
_diffrn_reflns_limit_l_max 24
_diffrn_reflns_limit_l_min -28
_diffrn_reflns_number 33101
_diffrn_reflns_point_group_measured_fraction_full 0.998
_diffrn_reflns_point_group_measured_fraction_max 0.973
_diffrn_reflns_theta_full 67.684
_diffrn_reflns_theta_max 80.009
_diffrn_reflns_theta_min 3.060
_diffrn_source 'micro-focus sealed X-ray tube'
_diffrn_source_type 'PhotonJet (Cu) X-ray Source'
_exptl_absorpt_coefficient_mu 6.360
_exptl_absorpt_correction_T_max 1.00000
_exptl_absorpt_correction_T_min 0.81225
_exptl_absorpt_correction_type multi-scan
_exptl_absorpt_process_details
;
CrysAlisPro 1.171.39.28d (Rigaku Oxford Diffraction, 2015)
Empirical absorption correction using spherical harmonics,
 implemented in SCALE3 ABSPACK scaling algorithm.
;
_exptl_crystal_colour 'clear yellow'
_exptl_crystal_colour_lustre clear
_exptl_crystal_colour_primary yellow
_exptl_crystal_density_diffrn 1.468
_exptl_crystal_description plate
_exptl_crystal_F_000 1728
_exptl_crystal_size_max 0.069
_exptl_crystal_size_mid 0.059
_exptl_crystal_size_min 0.014
_refine_diff_density_max 2.561
_refine_diff_density_min -1.395
_refine_diff_density_rms 0.147
_refine_ls_extinction_method none
_refine_ls_goodness_of_fit_ref 1.045
_refine_ls_hydrogen_treatment constr
_refine_ls_matrix_type full
_refine_ls_number_parameters 1044
_refine_ls_number_reflns 33101
_refine_ls_number_restraints 313
_refine_ls_restrained_S_all 1.065
_refine_ls_R_factor_all 0.0601
_refine_ls_R_factor_gt 0.0532
_refine_ls_shift/su_max 0.001
_refine_ls_shift/su_mean 0.000
_refine_ls_structure_factor_coef Fsqd
_refine_ls_weighting_details 'w=1/[\s^2^(Fo^2^)+(0.1122P)^2^+2.3890P] where P=(Fo^2^+2Fc^2^)/3'
_refine_ls_weighting_scheme calc
_refine_ls_wR_factor_gt 0.1531
_refine_ls_wR_factor_ref 0.1586
_reflns_Friedel_coverage 0.000
_reflns_number_gt 28934
_reflns_number_total 33101
_reflns_threshold_expression 'I > 2\s(I)'
_cod_data_source_file ja9b00862_si_003.cif
_cod_data_source_block ca231018_1_1_twin1_hklf4
_cod_database_code 4128945
_shelx_shelxl_version_number 2018/3
_chemical_oxdiff_formula 'C88 H70 Cl Ir N2 O5 P2'
_shelx_space_group_comment
;
The symmetry employed for this shelxl refinement is uniquely defined
by the following loop, which should always be used as a source of
symmetry information in preference to the above space-group names.
They are only intended as comments.
;
_shelx_estimated_absorpt_t_max 0.916
_shelx_estimated_absorpt_t_min 0.668
_olex2_refinement_description
;
1. Twinned data refinement
 Scales: 0.7566(5)
 0.2434(5)
2. Fixed Uiso
 At 1.2 times of:
  All C(H) groups, All C(H,H) groups
 At 1.5 times of:
  All O(H) groups
3. Restrained distances
 H78-H5
 -2.2 with sigma of 0.02
 Cl1A-C1A \\sim Cl1A-C1B \\sim Cl1A-C1C \\sim Cl2A-C1A \\sim Cl3A-C1A \\sim
Cl3B-C1B \\sim Cl2B-C1B ~
 Cl3C-C1C \\sim Cl2C-C1C
 with sigma of 0.02
 Cl1A-Cl2A \\sim Cl2A-Cl3A \\sim Cl3A-Cl1A \\sim Cl1A-Cl2B \\sim Cl2B-Cl3B
\\sim Cl3B-Cl1A \\sim Cl1A-
 Cl2C \\sim Cl2C-Cl3C \\sim Cl3C-Cl1A
 with sigma of 0.02
 Cl1F-Cl2F \\sim Cl2F-Cl3F \\sim Cl3F-Cl1F
 with sigma of 0.02
 Cl2F-C1F \\sim Cl1F-C1F \\sim Cl3F-C1F
 with sigma of 0.02
 Cl1D-C1D \\sim Cl2D-C1D \\sim Cl3D-C1D \\sim Cl1E-C1E \\sim Cl2E-C1E \\sim
Cl3E-C1E
 with sigma of 0.02
 Cl1D-Cl2D \\sim Cl2D-Cl3D \\sim Cl3D-Cl1D \\sim Cl1E-Cl2E \\sim Cl2E-Cl3E
\\sim Cl3E-Cl1E
 with sigma of 0.02
4. Uiso/Uaniso restraints and constraints
Uanis(Cl3B) \\sim Ueq, Uanis(Cl3C) \\sim Ueq, Uanis(Cl3A) \\sim Ueq,
Uanis(Cl2B) \\sim Ueq, Uanis(Cl2C) \\sim Ueq, Uanis(Cl2A) \\sim Ueq,
Uanis(Cl1A) \\sim Ueq, Uanis(C1D) \\sim Ueq, Uanis(Cl2D) \\sim Ueq, Uanis(Cl3D)
\\sim Ueq, Uanis(Cl1D) \\sim Ueq, Uanis(C1E) \\sim Ueq, Uanis(Cl1E) \\sim Ueq,
Uanis(Cl2E) \\sim Ueq, Uanis(Cl1F) \\sim Ueq, Uanis(Cl2F) \\sim Ueq, Uanis(C1F)
\\sim Ueq, Uanis(Cl3F) \\sim Ueq, Uanis(Cl3E) \\sim Ueq: with sigma of 0.02 and
sigma for terminal atoms of 0.02
Uanis(C1A) = Uanis(C1C)
Uanis(C1A) = Uanis(C1B)
Uanis(C1D) = Uanis(C1E)
Uanis(Cl2B) = Uanis(Cl2C)
5. Rigid body (RIGU) restrains
 Cl1A, Cl2A, Cl2B, Cl2C, Cl3A, Cl3B, Cl3C, C1A, C1B, C1C
 with sigma for 1-2 distances of 0.004 and sigma for 1-3 distances of 0.004
 Cl1F, Cl2F, Cl3F, C1F
 with sigma for 1-2 distances of 0.004 and sigma for 1-3 distances of 0.004
 C1E, Cl1E, Cl2E, Cl3E, C1D, Cl1D, Cl2D, Cl3D
 with sigma for 1-2 distances of 0.004 and sigma for 1-3 distances of 0.004
6. Others
 1*[Sof(Cl2A)+Sof(Cl3A)+Sof(C1A)+Sof(H1A)+Sof(Cl1D)+Sof(Cl2D)+Sof(Cl3D)+
 Sof(C1D)+Sof(H1D)]+1*[Sof(Cl2B)+Sof(Cl3B)+Sof(C1B)+Sof(H1B)+Sof(Cl1E)+
 Sof(Cl2E)+Sof(C1E)+Sof(H1E)+Sof(Cl3E)]+1*[Sof(Cl2C)+Sof(Cl3C)+Sof(C1C)+
 Sof(H1C)+Sof(Cl1F)+Sof(Cl2F)+Sof(Cl3F)+Sof(C1F)+Sof(H1F)]=1 with esd of 0.0001
 Sof(Cl2A)=Sof(Cl3A)=Sof(C1A)=Sof(H1A)=Sof(Cl1D)=Sof(Cl2D)=Sof(Cl3D)=Sof(C1D)=
 Sof(H1D)=FVAR(1)
 Sof(Cl2B)=Sof(Cl3B)=Sof(C1B)=Sof(H1B)=Sof(Cl1E)=Sof(Cl2E)=Sof(C1E)=Sof(H1E)=
 Sof(Cl3E)=FVAR(2)
 Sof(Cl2C)=Sof(Cl3C)=Sof(C1C)=Sof(H1C)=Sof(Cl1F)=Sof(Cl2F)=Sof(Cl3F)=Sof(C1F)=
 Sof(H1F)=FVAR(3)
7.a Ternary CH refined with riding coordinates:
 C73(H73), C1A(H1A), C1B(H1B), C1C(H1C), C1D(H1D), C1E(H1E), C1F(H1F),
 C19(H19), C20(H20)
7.b Secondary CH2 refined with riding coordinates:
 C71(H71A,H71B), C75(H75A,H75B), C76(H76A,H76B)
7.c Aromatic/amide H refined with riding coordinates:
 C69(H69), C77(H77), C78(H78), C79(H79), C82(H82), C83(H83), C84(H84),
 C85(H85), C1(H1), C7(H7), C8(H8), C10(H10), C14(H14), C15(H15), C17(H17),
 C18(H18), C21(H21), C22(H22), C23(H23), C26(H26), C27(H27), C28(H28), C29(H29),
  C30(H30), C31(H31), C32(H32), C33(H33), C34(H34), C40(H40), C42(H42),
 C44(H44), C46(H46), C48(H48), C50(H50), C51(H51), C52(H52), C53(H53), C54(H54),
  C55(H55), C56(H56), C57(H57), C60(H60), C61(H61), C62(H62), C63(H63),
 C64(H64), C65(H65), C66(H66), C67(H67), C68(H68)
7.d Idealised tetrahedral OH refined as rotating group:
 O5(H5)
;
_olex2_date_sample_data_collection 2018-10-24
_olex2_date_sample_submission 2018-10-23
_olex2_submission_original_sample_id ca231018_1_1
_olex2_submission_special_instructions 'No special instructions were received'
_oxdiff_exptl_absorpt_empirical_details
;
Empirical correction (ABSPACK) includes:
- Absorption correction using spherical harmonics
- Frame scaling
;
_oxdiff_exptl_absorpt_empirical_full_max 1.520
_oxdiff_exptl_absorpt_empirical_full_min 0.728
_oxdiff_twin_integration_method simultaneous
_oxdiff_twin_items 2
_twin_special_details
;
Component 2 rotated by 5.8226\% 
 around [-0.04 0.31 0.95] (reciprocal) or [-0.01 0.69 0.72] (direct)
;

loop_
_space_group_symop_operation_xyz
'x, y, z'
'-x, -y, -z'

loop_
_atom_site_label
_atom_site_type_symbol
_atom_site_fract_x
_atom_site_fract_y
_atom_site_fract_z
_atom_site_U_iso_or_equiv
_atom_site_adp_type
_atom_site_occupancy
_atom_site_site_symmetry_order
_atom_site_calc_flag
_atom_site_refinement_flags_posn
_atom_site_refinement_flags_adp
_atom_site_refinement_flags_occupancy
_atom_site_disorder_assembly
_atom_site_disorder_group
Ir1 Ir 0.89083(2) 0.45181(2) 0.24489(2) 0.02881(8) Uani 1 1 d . . . . .
Cl1 Cl 1.03567(9) 0.57587(8) 0.27423(6) 0.0386(2) Uani 1 1 d . . . . .
O5 O 1.0759(3) 0.4065(3) 0.05961(18) 0.0481(9) Uani 1 1 d . . . . .
H5 H 1.090052 0.463277 0.070639 0.072 Uiso 1 1 calc DGR . . . .
C69 C 1.0732(4) 0.3581(4) 0.1582(3) 0.0421(11) Uani 1 1 d . . . . .
H69 H 1.097455 0.318581 0.185470 0.051 Uiso 1 1 calc R . . . .
C70 C 0.9899(4) 0.4127(4) 0.1724(2) 0.0351(10) Uani 1 1 d . . . . .
C71 C 0.9128(4) 0.4766(3) 0.1549(2) 0.0357(10) Uani 1 1 d . . . . .
H71A H 0.851859 0.451947 0.124824 0.043 Uiso 1 1 calc R . . . .
H71B H 0.944830 0.538158 0.149754 0.043 Uiso 1 1 calc R . . . .
C72 C 1.1344(5) 0.3537(4) 0.1000(3) 0.0452(12) Uani 1 1 d . . . . .
C73 C 1.2550(5) 0.3933(4) 0.1119(3) 0.0468(13) Uani 1 1 d . . . . .
H73 H 1.300257 0.388289 0.075748 0.056 Uiso 1 1 calc R . . . .
C74 C 1.1353(5) 0.2555(4) 0.0680(3) 0.0486(13) Uani 1 1 d . . . . .
C75 C 1.2823(5) 0.4774(4) 0.1541(3) 0.0529(14) Uani 1 1 d . . . . .
H75A H 1.220248 0.505007 0.177660 0.064 Uiso 1 1 calc R . . . .
H75B H 1.338947 0.522516 0.143254 0.064 Uiso 1 1 calc R . . . .
C76 C 1.3232(5) 0.3863(4) 0.1665(3) 0.0501(13) Uani 1 1 d . . . . .
H76A H 1.405122 0.374873 0.163170 0.060 Uiso 1 1 calc R . . . .
H76B H 1.286401 0.357361 0.197583 0.060 Uiso 1 1 calc R . . . .
C77 C 1.1913(5) 0.1862(5) 0.0951(3) 0.0565(15) Uani 1 1 d . . . . .
H77 H 1.224385 0.201628 0.134206 0.068 Uiso 1 1 calc R . . . .
C78 C 1.0852(5) 0.2289(5) 0.0124(3) 0.0513(14) Uani 1 1 d . . . . .
H78 H 1.045046 0.273725 -0.005754 0.062 Uiso 1 1 calc DR . . . .
C79 C 1.1985(5) 0.0985(5) 0.0662(4) 0.0655(19) Uani 1 1 d . . . . .
H79 H 1.237038 0.054302 0.085575 0.079 Uiso 1 1 calc R . . . .
C80 C 1.0898(5) 0.1388(4) -0.0194(3) 0.0549(15) Uani 1 1 d . . . . .
C81 C 1.1501(5) 0.0714(5) 0.0082(4) 0.0608(17) Uani 1 1 d . . . . .
C82 C 1.0356(8) 0.1111(5) -0.0742(3) 0.068(2) Uani 1 1 d . . . . .
H82 H 0.992479 0.154474 -0.092019 0.082 Uiso 1 1 calc R . . . .
C83 C 1.1572(7) -0.0183(5) -0.0237(5) 0.076(2) Uani 1 1 d . . . . .
H83 H 1.199056 -0.063165 -0.006615 0.091 Uiso 1 1 calc R . . . .
C84 C 1.0417(10) 0.0242(6) -0.1033(4) 0.084(3) Uani 1 1 d . . . . .
H84 H 1.002570 0.007814 -0.140916 0.101 Uiso 1 1 calc R . . . .
C85 C 1.1043(7) -0.0418(6) -0.0793(4) 0.074(2) Uani 1 1 d . . . . .
H85 H 1.110574 -0.102073 -0.100817 0.089 Uiso 1 1 calc R . . . .
Cl1A Cl -0.3028(2) 0.26562(16) 0.77423(11) 0.0889(6) Uani 1 1 d D U . . .
Cl2A Cl -0.12868(17) 0.31768(16) 0.86508(10) 0.0414(5) Uani 0.572(3) 1 d D U P A 1
Cl2B Cl -0.122(4) 0.159(3) 0.8219(15) 0.156(6) Uani 0.157(3) 1 d D U P A 2
Cl2C Cl -0.126(2) 0.184(2) 0.8441(8) 0.156(6) Uani 0.271(3) 1 d D U P A 3
Cl3A Cl -0.1300(3) 0.14175(19) 0.7890(2) 0.0783(13) Uani 0.572(3) 1 d D U P A 1
Cl3B Cl -0.198(3) 0.121(2) 0.6991(12) 0.185(12) Uani 0.157(3) 1 d D U P A 2
Cl3C Cl -0.1005(14) 0.1686(10) 0.7200(7) 0.172(6) Uani 0.271(3) 1 d D U P A 3
C1A C -0.1607(11) 0.2615(8) 0.7952(6) 0.055(3) Uani 0.572(3) 1 d D U P A 1
H1A H -0.114576 0.290709 0.766822 0.066 Uiso 0.572(3) 1 calc R . P A 1
C1B C -0.171(2) 0.2099(19) 0.7604(13) 0.055(3) Uani 0.157(3) 1 d D U P A 2
H1B H -0.112045 0.255648 0.750785 0.066 Uiso 0.157(3) 1 calc R . P A 2
C1C C -0.1550(19) 0.242(2) 0.7827(10) 0.055(3) Uani 0.271(3) 1 d D U P A 3
H1C H -0.110203 0.302449 0.789112 0.066 Uiso 0.271(3) 1 calc R . P A 3
Cl1D Cl 0.5084(3) 0.0352(2) 0.40246(16) 0.0708(9) Uani 0.572(3) 1 d D U P A 1
Cl1E Cl 0.303(3) -0.0115(16) 0.3591(10) 0.114(10) Uani 0.157(3) 1 d D U P A 2
Cl2D Cl 0.2862(4) -0.0259(3) 0.3510(2) 0.0563(9) Uani 0.572(3) 1 d D U P A 1
Cl2E Cl 0.2716(14) 0.0561(9) 0.4798(5) 0.083(4) Uani 0.157(3) 1 d D U P A 2
Cl3D Cl 0.3267(5) 0.1637(3) 0.4084(3) 0.0688(15) Uani 0.572(3) 1 d D U P A 1
C1D C 0.3605(12) 0.0457(8) 0.4080(6) 0.068(3) Uani 0.572(3) 1 d D U P A 1
H1D H 0.339122 0.026754 0.446420 0.082 Uiso 0.572(3) 1 calc R . P A 1
C1E C 0.362(4) 0.0622(18) 0.4210(11) 0.068(3) Uani 0.157(3) 1 d D U P A 2
H1E H 0.440381 0.044499 0.431808 0.082 Uiso 0.157(3) 1 calc R . P A 2
Cl1F Cl 0.1982(14) -0.0473(8) 0.5979(7) 0.155(6) Uani 0.271(3) 1 d D U P A 3
Cl2F Cl 0.2104(5) 0.1156(3) 0.5400(3) 0.0563(14) Uani 0.271(3) 1 d D U P A 3
Cl3F Cl 0.0714(12) 0.1082(7) 0.6366(5) 0.125(4) Uani 0.271(3) 1 d D U P A 3
C1F C 0.193(3) 0.0722(17) 0.6054(14) 0.123(15) Uani 0.271(3) 1 d D U P . .
H1F H 0.257179 0.098243 0.633560 0.148 Uiso 0.271(3) 1 calc R . P A .
P1 P 0.77708(9) 0.32889(8) 0.22318(5) 0.0279(2) Uani 1 1 d . . . . .
O2 O 0.8025(3) 0.2548(2) 0.16660(14) 0.0325(7) Uani 1 1 d . . . . .
O4 O 0.6436(3) 0.3436(2) 0.21528(14) 0.0292(6) Uani 1 1 d . . . . .
N1 N 0.7894(3) 0.2573(3) 0.27445(18) 0.0314(8) Uani 1 1 d . . . . .
C1 C 0.6802(4) 0.2511(4) 0.3619(2) 0.0375(10) Uani 1 1 d . . . . .
H1 H 0.640893 0.197217 0.341367 0.045 Uiso 1 1 calc R . . . .
C2 C 0.7486(4) 0.2577(3) 0.1110(2) 0.0314(9) Uani 1 1 d . . . . .
C3 C 0.5706(3) 0.2632(3) 0.2044(2) 0.0291(9) Uani 1 1 d . . . . .
C4 C 0.8988(4) 0.2143(3) 0.2743(2) 0.0337(10) Uani 1 1 d . . . . .
C5 C 0.7636(4) 0.2956(3) 0.3346(2) 0.0326(9) Uani 1 1 d . . . . .
C6 C 0.6347(4) 0.2342(3) 0.1021(2) 0.0292(9) Uani 1 1 d . . . . .
C7 C 0.8170(4) 0.2794(3) 0.0655(2) 0.0350(10) Uani 1 1 d . . . . .
H7 H 0.896425 0.291828 0.073021 0.042 Uiso 1 1 calc R . . . .
C8 C 0.5003(4) 0.2478(3) 0.2504(2) 0.0311(9) Uani 1 1 d . . . . .
H8 H 0.498488 0.292106 0.285168 0.037 Uiso 1 1 calc R . . . .
C9 C 0.5698(4) 0.2069(3) 0.1508(2) 0.0298(9) Uani 1 1 d . . . . .
C10 C 0.9015(5) 0.1178(4) 0.2622(2) 0.0407(11) Uani 1 1 d . . . . .
H10 H 0.832774 0.081409 0.254308 0.049 Uiso 1 1 calc R . . . .
C11 C 0.9979(4) 0.2699(3) 0.2851(2) 0.0336(9) Uani 1 1 d . . . . .
C12 C 0.8254(4) 0.3738(3) 0.3641(2) 0.0322(9) Uani 1 1 d . . . . .
C13 C 0.5812(4) 0.2406(3) 0.0444(2) 0.0310(9) Uani 1 1 d . . . . .
C14 C 0.7677(4) 0.2820(4) 0.0112(2) 0.0372(10) Uani 1 1 d . . . . .
H14 H 0.813738 0.295594 -0.019614 0.045 Uiso 1 1 calc R . . . .
C15 C 0.4352(4) 0.1681(3) 0.2440(2) 0.0347(10) Uani 1 1 d . . . . .
H15 H 0.386305 0.157254 0.274246 0.042 Uiso 1 1 calc R . . . .
C16 C 0.5063(4) 0.1197(3) 0.1453(2) 0.0310(9) Uani 1 1 d . . . . .
C17 C 1.0048(5) 0.0758(4) 0.2618(3) 0.0488(13) Uani 1 1 d . . . . .
H17 H 1.007445 0.010170 0.254549 0.059 Uiso 1 1 calc R . . . .
C18 C 1.1022(4) 0.2253(4) 0.2839(2) 0.0404(11) Uani 1 1 d . . . . .
H18 H 1.171402 0.261121 0.291347 0.048 Uiso 1 1 calc R . . . .
C19 C 0.9960(4) 0.3723(3) 0.2991(2) 0.0326(9) Uani 1 1 d . . . . .
H19 H 1.074499 0.400713 0.307334 0.039 Uiso 1 1 calc R . . . .
C20 C 0.9171(4) 0.4202(3) 0.3362(2) 0.0334(9) Uani 1 1 d . . . . .
H20 H 0.954059 0.473539 0.363622 0.040 Uiso 1 1 calc R . . . .
C21 C 0.7990(5) 0.4063(4) 0.4226(2) 0.0392(11) Uani 1 1 d . . . . .
H21 H 0.840378 0.458492 0.443975 0.047 Uiso 1 1 calc R . . . .
C22 C 0.6543(5) 0.2857(4) 0.4196(2) 0.0449(12) Uani 1 1 d . . . . .
H22 H 0.596203 0.256281 0.438347 0.054 Uiso 1 1 calc R . . . .
C23 C 0.4626(4) 0.2288(3) 0.0326(2) 0.0335(9) Uani 1 1 d . . . . .
H23 H 0.415833 0.213449 0.062679 0.040 Uiso 1 1 calc R . . . .
C24 C 0.6496(4) 0.2653(3) -0.0011(2) 0.0342(10) Uani 1 1 d . . . . .
C25 C 0.4393(4) 0.1007(3) 0.1926(2) 0.0324(9) Uani 1 1 d . . . . .
C26 C 0.5131(4) 0.0500(3) 0.0955(2) 0.0341(10) Uani 1 1 d . . . . .
H26 H 0.557656 0.061554 0.063636 0.041 Uiso 1 1 calc R . . . .
C27 C 1.1049(5) 0.1299(4) 0.2720(3) 0.0472(13) Uani 1 1 d . . . . .
H27 H 1.176039 0.101011 0.270794 0.057 Uiso 1 1 calc R . . . .
C28 C 0.7143(5) 0.3639(4) 0.4496(3) 0.0459(12) Uani 1 1 d . . . . .
H28 H 0.696543 0.387973 0.488807 0.055 Uiso 1 1 calc R . . . .
C29 C 0.4136(4) 0.2393(3) -0.0218(2) 0.0380(10) Uani 1 1 d . . . . .
H29 H 0.333674 0.230421 -0.029086 0.046 Uiso 1 1 calc R . . . .
C30 C 0.5962(5) 0.2756(3) -0.0564(2) 0.0379(10) Uani 1 1 d . . . . .
H30 H 0.641469 0.291433 -0.086922 0.046 Uiso 1 1 calc R . . . .
C31 C 0.3808(4) 0.0127(3) 0.1875(2) 0.0388(11) Uani 1 1 d . . . . .
H31 H 0.334940 -0.000721 0.218458 0.047 Uiso 1 1 calc R . . . .
C32 C 0.4565(5) -0.0332(3) 0.0927(2) 0.0409(11) Uani 1 1 d . . . . .
H32 H 0.462280 -0.078993 0.059053 0.049 Uiso 1 1 calc R . . . .
C33 C 0.4814(5) 0.2633(4) -0.0670(2) 0.0399(11) Uani 1 1 d . . . . .
H33 H 0.447346 0.270817 -0.104418 0.048 Uiso 1 1 calc R . . . .
C34 C 0.3898(5) -0.0523(3) 0.1389(2) 0.0412(11) Uani 1 1 d . . . . .
H34 H 0.350764 -0.110714 0.136301 0.049 Uiso 1 1 calc R . . . .
P2 P 0.75236(9) 0.55939(8) 0.27230(5) 0.0283(2) Uani 1 1 d . . . . .
O1 O 0.7833(3) 0.6482(2) 0.32224(15) 0.0328(7) Uani 1 1 d . . . . .
O3 O 0.6557(3) 0.5052(2) 0.30391(14) 0.0298(6) Uani 1 1 d . . . . .
N2 N 0.6942(3) 0.6216(3) 0.22334(18) 0.0330(8) Uani 1 1 d . . . . .
C35 C 0.7888(4) 0.6419(3) 0.3826(2) 0.0338(10) Uani 1 1 d . . . . .
C36 C 0.5624(4) 0.5500(3) 0.3282(2) 0.0299(9) Uani 1 1 d . . . . .
C37 C 0.6669(4) 0.7182(3) 0.2358(2) 0.0355(10) Uani 1 1 d . . . . .
C38 C 0.6742(4) 0.5823(3) 0.1616(2) 0.0331(9) Uani 1 1 d . . . . .
C39 C 0.6907(4) 0.6285(3) 0.4112(2) 0.0338(10) Uani 1 1 d . . . . .
C40 C 0.8974(4) 0.6559(4) 0.4120(3) 0.0401(11) Uani 1 1 d . . . . .
H40 H 0.962407 0.666682 0.390685 0.048 Uiso 1 1 calc R . . . .
C41 C 0.5776(4) 0.6149(3) 0.3784(2) 0.0313(9) Uani 1 1 d . . . . .
C42 C 0.4554(4) 0.5241(3) 0.2996(2) 0.0320(9) Uani 1 1 d . . . . .
H42 H 0.448315 0.475991 0.266668 0.038 Uiso 1 1 calc R . . . .
C43 C 0.7345(5) 0.7842(4) 0.2145(3) 0.0433(12) Uani 1 1 d . . . . .
C44 C 0.5738(5) 0.7449(4) 0.2678(3) 0.0445(12) Uani 1 1 d . . . . .
H44 H 0.525518 0.699199 0.280433 0.053 Uiso 1 1 calc R . . . .
C45 C 0.7406(4) 0.6140(4) 0.1190(2) 0.0388(11) Uani 1 1 d . . . . .
C46 C 0.5891(4) 0.5149(3) 0.1454(3) 0.0404(11) Uani 1 1 d . . . . .
H46 H 0.542332 0.495710 0.174357 0.048 Uiso 1 1 calc R . . . .
C47 C 0.7021(4) 0.6219(3) 0.4739(2) 0.0357(10) Uani 1 1 d . . . . .
C48 C 0.9080(4) 0.6538(4) 0.4714(2) 0.0411(11) Uani 1 1 d . . . . .
H48 H 0.980730 0.664759 0.491515 0.049 Uiso 1 1 calc R . . . .
C49 C 0.4812(4) 0.6678(3) 0.3962(2) 0.0341(10) Uani 1 1 d . . . . .
C50 C 0.3617(4) 0.5692(4) 0.3196(2) 0.0362(10) Uani 1 1 d . . . . .
H50 H 0.288681 0.550162 0.301707 0.043 Uiso 1 1 calc R . . . .
C51 C 0.8253(5) 0.7613(4) 0.1756(3) 0.0494(13) Uani 1 1 d . . . . .
H51 H 0.890262 0.802464 0.180491 0.059 Uiso 1 1 calc R . . . .
C52 C 0.7076(6) 0.8778(4) 0.2289(3) 0.0556(15) Uani 1 1 d . . . . .
H52 H 0.754086 0.923700 0.215349 0.067 Uiso 1 1 calc R . . . .
C53 C 0.5502(6) 0.8380(4) 0.2817(3) 0.0574(16) Uani 1 1 d . . . . .
H53 H 0.487918 0.856060 0.305090 0.069 Uiso 1 1 calc R . . . .
C54 C 0.8269(5) 0.6880(4) 0.1335(3) 0.0464(12) Uani 1 1 d . . . . .
H54 H 0.891867 0.683641 0.110428 0.056 Uiso 1 1 calc R . . . .
C55 C 0.7215(5) 0.5707(4) 0.0596(3) 0.0481(13) Uani 1 1 d . . . . .
H55 H 0.767437 0.589349 0.030086 0.058 Uiso 1 1 calc R . . . .
C56 C 0.5722(5) 0.4753(4) 0.0859(3) 0.0481(14) Uani 1 1 d . . . . .
H56 H 0.513991 0.428719 0.074622 0.058 Uiso 1 1 calc R . . . .
C57 C 0.6104(4) 0.5955(3) 0.5057(2) 0.0374(10) Uani 1 1 d . . . . .
H57 H 0.537256 0.583796 0.486092 0.045 Uiso 1 1 calc R . . . .
C58 C 0.8126(4) 0.6357(3) 0.5034(2) 0.0391(11) Uani 1 1 d . . . . .
C59 C 0.3725(4) 0.6437(4) 0.3668(2) 0.0363(10) Uani 1 1 d . . . . .
C60 C 0.4911(5) 0.7488(4) 0.4391(2) 0.0404(11) Uani 1 1 d . . . . .
H60 H 0.562800 0.767352 0.458793 0.049 Uiso 1 1 calc R . . . .
C61 C 0.6190(6) 0.9049(4) 0.2610(3) 0.0610(17) Uani 1 1 d . . . . .
H61 H 0.603146 0.968650 0.269627 0.073 Uiso 1 1 calc R . . . .
C62 C 0.6394(6) 0.5033(4) 0.0437(3) 0.0499(14) Uani 1 1 d . . . . .
H62 H 0.628199 0.475407 0.003497 0.060 Uiso 1 1 calc R . . . .
C63 C 0.6245(5) 0.5864(4) 0.5645(2) 0.0424(11) Uani 1 1 d . . . . .
H63 H 0.561430 0.569107 0.585301 0.051 Uiso 1 1 calc R . . . .
C64 C 0.8239(5) 0.6267(4) 0.5649(3) 0.0479(13) Uani 1 1 d . . . . .
H64 H 0.896139 0.637826 0.585521 0.057 Uiso 1 1 calc R . . . .
C65 C 0.2777(5) 0.6962(4) 0.3835(3) 0.0432(12) Uani 1 1 d . . . . .
H65 H 0.204756 0.678024 0.365187 0.052 Uiso 1 1 calc R . . . .
C66 C 0.3985(5) 0.8002(4) 0.4522(3) 0.0467(12) Uani 1 1 d . . . . .
H66 H 0.407388 0.855692 0.479728 0.056 Uiso 1 1 calc R . . . .
C67 C 0.7333(5) 0.6028(4) 0.5940(3) 0.0488(13) Uani 1 1 d . . . . .
H67 H 0.742678 0.596797 0.634805 0.059 Uiso 1 1 calc R . . . .
C68 C 0.2899(5) 0.7727(4) 0.4256(3) 0.0497(13) Uani 1 1 d . . . . .
H68 H 0.225558 0.807344 0.437010 0.060 Uiso 1 1 calc R . . . .
Cl3E Cl 0.3612(17) 0.1767(12) 0.4053(9) 0.058(5) Uani 0.157(3) 1 d D U P A 2

loop_
_atom_site_aniso_label
_atom_site_aniso_U_11
_atom_site_aniso_U_22
_atom_site_aniso_U_33
_atom_site_aniso_U_23
_atom_site_aniso_U_13
_atom_site_aniso_U_12
Ir1 0.02088(11) 0.03108(11) 0.03468(13) 0.00704(7) -0.00155(7) -0.00119(7)
Cl1 0.0276(5) 0.0387(6) 0.0492(7) 0.0092(5) -0.0033(4) -0.0059(4)
O5 0.044(2) 0.054(2) 0.048(2) 0.0140(18) 0.0034(17) 0.0058(18)
C69 0.032(2) 0.052(3) 0.046(3) 0.017(2) 0.008(2) 0.005(2)
C70 0.026(2) 0.046(3) 0.034(2) 0.009(2) 0.0093(18) -0.0028(18)
C71 0.031(2) 0.038(2) 0.039(3) 0.009(2) 0.0024(19) -0.0032(18)
C72 0.031(2) 0.058(3) 0.050(3) 0.019(3) 0.009(2) 0.008(2)
C73 0.031(3) 0.050(3) 0.062(4) 0.014(3) 0.011(2) 0.001(2)
C74 0.032(3) 0.056(3) 0.062(4) 0.015(3) 0.017(2) 0.007(2)
C75 0.038(3) 0.053(3) 0.066(4) 0.004(3) 0.002(3) -0.001(2)
C76 0.045(3) 0.049(3) 0.055(4) 0.004(3) 0.006(3) -0.006(2)
C77 0.035(3) 0.058(4) 0.079(5) 0.019(3) 0.003(3) 0.003(2)
C78 0.046(3) 0.060(3) 0.053(4) 0.018(3) 0.017(3) 0.008(3)
C79 0.039(3) 0.052(4) 0.110(6) 0.023(4) 0.011(3) 0.010(3)
C80 0.049(3) 0.052(3) 0.068(4) 0.012(3) 0.028(3) 0.001(3)
C81 0.038(3) 0.061(4) 0.087(5) 0.014(3) 0.021(3) 0.002(3)
C82 0.089(5) 0.069(4) 0.052(4) 0.019(3) 0.022(4) 0.004(4)
C83 0.058(4) 0.050(4) 0.125(8) 0.016(4) 0.038(5) 0.005(3)
C84 0.123(8) 0.060(4) 0.072(5) 0.007(4) 0.038(5) -0.009(5)
C85 0.069(5) 0.058(4) 0.095(6) 0.000(4) 0.027(4) 0.005(3)
Cl1A 0.0970(16) 0.0791(13) 0.0904(15) 0.0200(11) -0.0260(12) 0.0149(11)
Cl2A 0.0300(10) 0.0516(12) 0.0459(12) 0.0162(9) 0.0058(8) 0.0039(8)
Cl2B 0.084(5) 0.207(15) 0.191(13) 0.077(12) 0.006(10) -0.016(8)
Cl2C 0.084(5) 0.207(15) 0.191(13) 0.077(12) 0.006(10) -0.016(8)
Cl3A 0.0426(14) 0.0366(12) 0.148(4) -0.0075(17) -0.0133(19) 0.0033(10)
Cl3B 0.20(2) 0.17(2) 0.186(18) 0.021(17) 0.032(17) 0.034(18)
Cl3C 0.198(14) 0.092(7) 0.213(13) -0.002(8) -0.068(11) 0.052(9)
C1A 0.060(5) 0.035(6) 0.068(7) 0.005(5) 0.004(5) -0.016(4)
C1B 0.060(5) 0.035(6) 0.068(7) 0.005(5) 0.004(5) -0.016(4)
C1C 0.060(5) 0.035(6) 0.068(7) 0.005(5) 0.004(5) -0.016(4)
Cl1D 0.077(2) 0.0506(15) 0.078(2) -0.0115(13) -0.0040(15) -0.0003(13)
Cl1E 0.18(2) 0.055(10) 0.099(12) -0.002(8) -0.061(12) 0.016(11)
Cl2D 0.0590(17) 0.0385(17) 0.072(2) 0.0139(15) -0.0057(17) 0.0012(13)
Cl2E 0.130(11) 0.082(8) 0.042(5) 0.024(5) 0.023(6) -0.027(7)
Cl3D 0.107(4) 0.042(2) 0.054(2) -0.0025(17) 0.000(3) 0.022(2)
C1D 0.096(8) 0.053(6) 0.053(7) 0.002(5) -0.005(6) 0.010(5)
C1E 0.096(8) 0.053(6) 0.053(7) 0.002(5) -0.005(6) 0.010(5)
Cl1F 0.219(13) 0.107(7) 0.175(11) 0.102(8) 0.091(10) 0.086(8)
Cl2F 0.059(3) 0.039(2) 0.074(4) 0.013(2) 0.017(3) 0.002(2)
Cl3F 0.174(11) 0.098(6) 0.121(8) 0.059(6) 0.049(7) 0.005(6)
C1F 0.10(2) 0.16(3) 0.11(2) 0.019(19) -0.031(17) 0.021(18)
P1 0.0233(5) 0.0298(5) 0.0304(6) 0.0044(4) 0.0006(4) -0.0005(4)
O2 0.0261(15) 0.0390(17) 0.0325(17) 0.0052(13) 0.0017(12) 0.0052(12)
O4 0.0253(15) 0.0301(15) 0.0311(16) 0.0015(12) 0.0008(12) -0.0009(11)
N1 0.0271(18) 0.0341(19) 0.033(2) 0.0049(15) -0.0011(15) 0.0012(14)
C1 0.039(3) 0.038(2) 0.037(3) 0.008(2) 0.001(2) -0.0005(19)
C2 0.030(2) 0.032(2) 0.032(2) 0.0023(17) 0.0030(17) 0.0044(17)
C3 0.0198(19) 0.031(2) 0.036(2) 0.0028(17) 0.0001(16) -0.0033(15)
C4 0.036(2) 0.033(2) 0.032(2) 0.0062(18) -0.0014(18) 0.0055(18)
C5 0.033(2) 0.035(2) 0.030(2) 0.0073(18) 0.0003(18) 0.0018(18)
C6 0.026(2) 0.029(2) 0.032(2) 0.0022(17) 0.0029(17) 0.0028(16)
C7 0.027(2) 0.038(2) 0.037(3) -0.0009(19) 0.0033(18) -0.0025(18)
C8 0.026(2) 0.037(2) 0.029(2) 0.0015(18) 0.0024(17) 0.0026(17)
C9 0.024(2) 0.031(2) 0.035(2) 0.0043(17) 0.0019(17) 0.0015(16)
C10 0.040(3) 0.037(2) 0.043(3) 0.004(2) -0.003(2) 0.001(2)
C11 0.031(2) 0.039(2) 0.031(2) 0.0079(18) -0.0013(18) 0.0033(18)
C12 0.032(2) 0.033(2) 0.033(2) 0.0059(18) -0.0008(18) 0.0033(17)
C13 0.032(2) 0.029(2) 0.032(2) 0.0035(17) 0.0012(18) 0.0007(16)
C14 0.036(2) 0.041(3) 0.035(3) 0.005(2) 0.008(2) 0.0006(19)
C15 0.027(2) 0.041(2) 0.036(3) 0.0061(19) 0.0064(18) -0.0009(18)
C16 0.028(2) 0.031(2) 0.033(2) 0.0056(18) 0.0013(17) -0.0006(17)
C17 0.057(3) 0.038(3) 0.050(3) 0.003(2) -0.003(3) 0.012(2)
C18 0.033(2) 0.043(3) 0.046(3) 0.009(2) -0.004(2) 0.005(2)
C19 0.027(2) 0.036(2) 0.034(2) 0.0092(18) -0.0119(17) -0.0003(17)
C20 0.032(2) 0.035(2) 0.032(2) 0.0060(18) -0.0095(18) -0.0011(18)
C21 0.046(3) 0.035(2) 0.036(3) 0.0031(19) 0.000(2) 0.006(2)
C22 0.048(3) 0.049(3) 0.040(3) 0.011(2) 0.009(2) 0.001(2)
C23 0.033(2) 0.033(2) 0.035(2) 0.0033(18) 0.0012(18) 0.0021(17)
C24 0.037(2) 0.034(2) 0.032(2) 0.0030(18) 0.0036(19) 0.0003(18)
C25 0.029(2) 0.034(2) 0.034(2) 0.0041(18) 0.0023(18) -0.0011(17)
C26 0.035(2) 0.033(2) 0.035(2) 0.0040(18) 0.0037(19) 0.0008(18)
C27 0.042(3) 0.048(3) 0.053(3) 0.010(2) -0.001(2) 0.017(2)
C28 0.057(3) 0.047(3) 0.036(3) 0.011(2) 0.008(2) 0.006(2)
C29 0.034(2) 0.038(2) 0.041(3) 0.004(2) -0.002(2) 0.0041(19)
C30 0.046(3) 0.035(2) 0.034(3) 0.0049(19) 0.004(2) 0.002(2)
C31 0.037(2) 0.036(2) 0.044(3) 0.008(2) 0.007(2) -0.0055(19)
C32 0.045(3) 0.032(2) 0.044(3) 0.001(2) 0.004(2) 0.002(2)
C33 0.045(3) 0.036(2) 0.038(3) 0.005(2) -0.004(2) 0.005(2)
C34 0.045(3) 0.031(2) 0.046(3) 0.003(2) 0.005(2) -0.008(2)
P2 0.0239(5) 0.0293(5) 0.0313(6) 0.0056(4) -0.0032(4) -0.0021(4)
O1 0.0300(16) 0.0322(16) 0.0351(17) 0.0047(13) -0.0054(13) -0.0056(12)
O3 0.0252(15) 0.0318(15) 0.0327(17) 0.0063(12) 0.0000(12) -0.0012(12)
N2 0.0312(19) 0.0317(19) 0.036(2) 0.0075(16) -0.0023(16) 0.0015(15)
C35 0.033(2) 0.031(2) 0.036(3) 0.0048(18) -0.0069(19) -0.0011(17)
C36 0.026(2) 0.034(2) 0.030(2) 0.0056(17) -0.0008(17) 0.0013(16)
C37 0.037(2) 0.031(2) 0.038(3) 0.0065(19) -0.008(2) 0.0009(18)
C38 0.032(2) 0.033(2) 0.035(2) 0.0092(18) -0.0047(18) 0.0051(17)
C39 0.032(2) 0.032(2) 0.037(3) 0.0041(18) -0.0062(19) -0.0011(17)
C40 0.030(2) 0.040(3) 0.048(3) 0.004(2) -0.007(2) -0.0067(19)
C41 0.028(2) 0.033(2) 0.032(2) 0.0054(18) -0.0015(17) -0.0007(17)
C42 0.026(2) 0.038(2) 0.031(2) 0.0053(18) -0.0016(17) -0.0014(17)
C43 0.041(3) 0.037(3) 0.051(3) 0.008(2) -0.011(2) -0.004(2)
C44 0.046(3) 0.037(3) 0.052(3) 0.011(2) -0.001(2) 0.007(2)
C45 0.039(3) 0.042(3) 0.037(3) 0.011(2) -0.001(2) 0.005(2)
C46 0.037(3) 0.035(2) 0.049(3) 0.009(2) -0.008(2) 0.0019(19)
C47 0.036(2) 0.033(2) 0.035(3) 0.0008(18) -0.0063(19) 0.0016(18)
C48 0.036(2) 0.041(3) 0.044(3) 0.003(2) -0.013(2) -0.002(2)
C49 0.035(2) 0.036(2) 0.032(2) 0.0069(18) -0.0002(18) 0.0024(18)
C50 0.028(2) 0.044(3) 0.037(3) 0.011(2) -0.0031(18) -0.0012(19)
C51 0.043(3) 0.045(3) 0.062(4) 0.018(3) -0.003(3) -0.010(2)
C52 0.063(4) 0.032(3) 0.070(4) 0.010(3) -0.009(3) -0.007(2)
C53 0.058(4) 0.042(3) 0.071(4) 0.004(3) -0.001(3) 0.013(3)
C54 0.043(3) 0.051(3) 0.049(3) 0.022(3) 0.004(2) -0.001(2)
C55 0.057(3) 0.048(3) 0.041(3) 0.013(2) -0.001(2) 0.012(3)
C56 0.048(3) 0.035(3) 0.058(4) 0.002(2) -0.021(3) 0.002(2)
C57 0.039(3) 0.036(2) 0.036(3) 0.0023(19) -0.005(2) -0.0015(19)
C58 0.039(3) 0.035(2) 0.041(3) 0.002(2) -0.009(2) -0.0024(19)
C59 0.035(2) 0.042(3) 0.034(3) 0.010(2) 0.0042(19) 0.0045(19)
C60 0.048(3) 0.040(3) 0.034(3) 0.004(2) 0.002(2) 0.007(2)
C61 0.067(4) 0.032(3) 0.082(5) 0.004(3) -0.008(4) 0.007(3)
C62 0.065(4) 0.044(3) 0.039(3) 0.004(2) -0.015(3) 0.013(3)
C63 0.048(3) 0.041(3) 0.036(3) 0.005(2) -0.004(2) -0.003(2)
C64 0.052(3) 0.050(3) 0.038(3) 0.001(2) -0.016(2) -0.005(2)
C65 0.035(3) 0.053(3) 0.044(3) 0.011(2) 0.004(2) 0.007(2)
C66 0.055(3) 0.043(3) 0.042(3) 0.005(2) 0.006(2) 0.006(2)
C67 0.054(3) 0.054(3) 0.036(3) 0.007(2) -0.012(2) -0.010(3)
C68 0.047(3) 0.057(3) 0.049(3) 0.013(3) 0.010(2) 0.018(3)
Cl3E 0.078(9) 0.058(7) 0.034(6) 0.000(4) 0.004(5) -0.035(6)

loop_
_atom_type_symbol
_atom_type_description
_atom_type_scat_dispersion_real
_atom_type_scat_dispersion_imag
_atom_type_scat_source
C C 0.0181 0.0091 'International Tables Vol C Tables 4.2.6.8 and 6.1.1.4'
H H 0.0000 0.0000 'International Tables Vol C Tables 4.2.6.8 and 6.1.1.4'
Cl Cl 0.3639 0.7018 'International Tables Vol C Tables 4.2.6.8 and 6.1.1.4'
Ir Ir -4.7710 6.5667 'International Tables Vol C Tables 4.2.6.8 and 6.1.1.4'
N N 0.0311 0.0180 'International Tables Vol C Tables 4.2.6.8 and 6.1.1.4'
O O 0.0492 0.0322 'International Tables Vol C Tables 4.2.6.8 and 6.1.1.4'
P P 0.2955 0.4335 'International Tables Vol C Tables 4.2.6.8 and 6.1.1.4'

loop_
_geom_angle_atom_site_label_1
_geom_angle_atom_site_label_2
_geom_angle_atom_site_label_3
_geom_angle
_geom_angle_site_symmetry_3
C70 Ir1 Cl1 85.43(14) .
C70 Ir1 C71 38.54(19) .
C70 Ir1 P1 92.93(14) .
C70 Ir1 C19 90.3(2) .
C70 Ir1 C20 127.83(19) .
C70 Ir1 P2 138.22(15) .
C71 Ir1 Cl1 86.08(13) .
C71 Ir1 P1 97.19(13) .
C71 Ir1 C19 128.65(19) .
C71 Ir1 C20 164.81(18) .
C71 Ir1 P2 99.87(14) .
P1 Ir1 Cl1 172.53(4) .
P1 Ir1 C20 89.50(13) .
P1 Ir1 P2 97.73(4) .
C19 Ir1 Cl1 84.96(13) .
C19 Ir1 P1 87.77(13) .
C19 Ir1 C20 37.67(18) .
C19 Ir1 P2 130.19(14) .
C20 Ir1 Cl1 85.78(13) .
C20 Ir1 P2 92.68(13) .
P2 Ir1 Cl1 88.28(4) .
C70 C69 C72 124.2(5) .
C69 C70 Ir1 139.0(4) .
C69 C70 C71 147.5(5) .
C71 C70 Ir1 73.5(3) .
C70 C71 Ir1 68.0(3) .
O5 C72 C69 110.8(4) .
O5 C72 C73 108.1(5) .
O5 C72 C74 106.0(5) .
C73 C72 C69 110.6(5) .
C74 C72 C69 111.3(5) .
C74 C72 C73 109.9(4) .
C75 C73 C72 121.7(5) .
C75 C73 C76 61.1(4) .
C76 C73 C72 122.9(5) .
C77 C74 C72 120.1(6) .
C78 C74 C72 122.8(6) .
C78 C74 C77 117.1(6) .
C73 C75 C76 59.6(4) .
C73 C76 C75 59.3(4) .
C79 C77 C74 121.4(7) .
C74 C78 C80 123.6(6) .
C77 C79 C81 121.8(7) .
C78 C80 C81 118.0(7) .
C82 C80 C78 123.7(7) .
C82 C80 C81 118.2(7) .
C79 C81 C80 117.9(6) .
C83 C81 C79 123.7(7) .
C83 C81 C80 118.4(8) .
C84 C82 C80 122.1(8) .
C85 C83 C81 121.1(8) .
C82 C84 C85 121.2(10) .
C83 C85 C84 118.8(8) .
C1B Cl3B Cl1E 155(2) 2_556
Cl1A C1A Cl3A 106.2(6) .
Cl2A C1A Cl1A 112.4(7) .
Cl2A C1A Cl3A 111.5(7) .
Cl2B C1B Cl1A 111.0(16) .
Cl2B C1B Cl3B 108.7(16) .
Cl3B C1B Cl1A 106.8(14) .
Cl1A C1C Cl3C 114.5(14) .
Cl2C C1C Cl1A 111.7(14) .
Cl2C C1C Cl3C 104.9(13) .
Cl1D C1D Cl3D 109.1(8) .
Cl2D C1D Cl1D 111.0(7) .
Cl2D C1D Cl3D 111.5(7) .
Cl1E C1E Cl2E 108.0(19) .
Cl1E C1E Cl3E 108.4(18) .
Cl3E C1E Cl2E 107.3(17) .
Cl2F C1F Cl1F 113.4(16) .
Cl3F C1F Cl1F 110.6(16) .
Cl3F C1F Cl2F 111.5(15) .
O2 P1 Ir1 118.10(13) .
O2 P1 N1 97.35(19) .
O4 P1 Ir1 118.13(12) .
O4 P1 O2 103.78(17) .
O4 P1 N1 104.83(18) .
N1 P1 Ir1 111.97(14) .
C2 O2 P1 121.4(3) .
C3 O4 P1 117.4(3) .
C4 N1 P1 112.1(3) .
C4 N1 C5 110.4(4) .
C5 N1 P1 116.4(3) .
C5 C1 C22 119.7(5) .
O2 C2 C7 117.4(4) .
C6 C2 O2 119.3(4) .
C6 C2 C7 123.2(4) .
C8 C3 O4 116.4(4) .
C9 C3 O4 119.6(4) .
C9 C3 C8 123.9(4) .
C10 C4 N1 118.8(4) .
C11 C4 N1 119.3(4) .
C11 C4 C10 121.8(5) .
C1 C5 N1 118.4(4) .
C1 C5 C12 121.7(5) .
C12 C5 N1 119.8(4) .
C2 C6 C9 120.3(4) .
C2 C6 C13 117.6(4) .
C13 C6 C9 122.1(4) .
C14 C7 C2 118.9(4) .
C15 C8 C3 118.6(4) .
C3 C9 C6 120.6(4) .
C3 C9 C16 117.1(4) .
C16 C9 C6 122.2(4) .
C17 C10 C4 119.6(5) .
C4 C11 C18 117.5(5) .
C4 C11 C19 122.3(4) .
C18 C11 C19 120.2(4) .
C5 C12 C20 122.3(4) .
C5 C12 C21 117.4(5) .
C21 C12 C20 120.3(4) .
C23 C13 C6 122.3(4) .
C23 C13 C24 118.6(4) .
C24 C13 C6 119.0(4) .
C7 C14 C24 121.9(5) .
C8 C15 C25 120.9(4) .
C25 C16 C9 119.2(4) .
C26 C16 C9 122.1(4) .
C26 C16 C25 118.6(4) .
C10 C17 C27 119.6(5) .
C27 C18 C11 120.7(5) .
C11 C19 Ir1 120.8(3) .
C20 C19 Ir1 72.1(3) .
C20 C19 C11 124.0(4) .
C12 C20 Ir1 120.4(3) .
C19 C20 Ir1 70.2(3) .
C19 C20 C12 123.9(4) .
C28 C21 C12 121.3(5) .
C1 C22 C28 119.5(5) .
C29 C23 C13 121.0(5) .
C14 C24 C13 119.1(5) .
C14 C24 C30 122.1(5) .
C30 C24 C13 118.8(5) .
C15 C25 C16 119.6(4) .
C15 C25 C31 121.8(4) .
C16 C25 C31 118.6(4) .
C32 C26 C16 120.8(5) .
C18 C27 C17 120.8(5) .
C21 C28 C22 120.4(5) .
C23 C29 C33 120.4(5) .
C33 C30 C24 121.7(5) .
C34 C31 C25 120.8(5) .
C26 C32 C34 121.0(5) .
C30 C33 C29 119.5(5) .
C31 C34 C32 120.2(5) .
O1 P2 Ir1 120.15(13) .
O1 P2 O3 101.36(17) .
O1 P2 N2 94.50(19) .
O3 P2 Ir1 106.49(12) .
O3 P2 N2 111.48(19) .
N2 P2 Ir1 121.11(15) .
C35 O1 P2 122.2(3) .
C36 O3 P2 121.9(3) .
C37 N2 P2 125.5(3) .
C38 N2 P2 120.9(3) .
C38 N2 C37 113.4(4) .
O1 C35 C40 116.4(4) .
C39 C35 O1 120.3(4) .
C39 C35 C40 123.2(5) .
O3 C36 C42 116.7(4) .
C41 C36 O3 120.0(4) .
C41 C36 C42 123.3(4) .
C43 C37 N2 119.3(5) .
C44 C37 N2 120.7(5) .
C44 C37 C43 120.0(5) .
C45 C38 N2 119.6(4) .
C46 C38 N2 119.7(5) .
C46 C38 C45 120.7(5) .
C35 C39 C41 121.5(4) .
C35 C39 C47 117.6(4) .
C47 C39 C41 120.8(4) .
C48 C40 C35 119.3(5) .
C36 C41 C39 120.0(4) .
C36 C41 C49 117.1(4) .
C49 C41 C39 122.8(4) .
C50 C42 C36 119.2(4) .
C37 C43 C51 123.4(5) .
C37 C43 C52 117.8(6) .
C52 C43 C51 118.7(5) .
C37 C44 C53 120.6(6) .
C38 C45 C54 122.7(5) .
C38 C45 C55 117.6(5) .
C55 C45 C54 119.7(5) .
C38 C46 C56 119.5(5) .
C57 C47 C39 122.5(4) .
C57 C47 C58 118.7(5) .
C58 C47 C39 118.6(5) .
C40 C48 C58 120.9(5) .
C59 C49 C41 119.6(4) .
C60 C49 C41 122.4(5) .
C60 C49 C59 117.8(5) .
C42 C50 C59 120.6(5) .
C54 C51 C43 126.2(5) .
C61 C52 C43 122.8(6) .
C44 C53 C61 119.4(6) .
C51 C54 C45 127.4(5) .
C62 C55 C45 121.7(6) .
C62 C56 C46 120.5(5) .
C63 C57 C47 121.2(5) .
C47 C58 C64 118.4(5) .
C48 C58 C47 120.1(5) .
C48 C58 C64 121.4(5) .
C50 C59 C49 119.4(4) .
C65 C59 C49 120.0(5) .
C65 C59 C50 120.6(5) .
C66 C60 C49 120.5(5) .
C52 C61 C53 119.2(6) .
C55 C62 C56 119.9(5) .
C57 C63 C67 119.9(5) .
C67 C64 C58 120.9(5) .
C68 C65 C59 120.6(5) .
C60 C66 C68 121.3(5) .
C64 C67 C63 120.7(5) .
C65 C68 C66 119.6(5) .

loop_
_geom_bond_atom_site_label_1
_geom_bond_atom_site_label_2
_geom_bond_distance
_geom_bond_site_symmetry_2
Ir1 Cl1 2.4471(11) .
Ir1 C70 2.095(5) .
Ir1 C71 2.168(5) .
Ir1 P1 2.1896(11) .
Ir1 C19 2.187(4) .
Ir1 C20 2.212(5) .
Ir1 P2 2.3445(11) .
O5 C72 1.450(7) .
C69 C70 1.308(7) .
C69 C72 1.537(7) .
C70 C71 1.409(7) .
C72 C73 1.514(8) .
C72 C74 1.514(9) .
C73 C75 1.463(9) .
C73 C76 1.468(9) .
C74 C77 1.424(9) .
C74 C78 1.372(10) .
C75 C76 1.490(9) .
C77 C79 1.359(10) .
C78 C80 1.411(9) .
C79 C81 1.414(11) .
C80 C81 1.434(10) .
C80 C82 1.376(11) .
C81 C83 1.409(10) .
C82 C84 1.350(11) .
C83 C85 1.379(13) .
C84 C85 1.391(13) .
Cl1A C1A 1.724(12) .
Cl1A C1B 1.800(19) .
Cl1A C1C 1.792(19) .
Cl2A C1A 1.704(11) .
Cl2B C1B 1.76(2) .
Cl2C C1C 1.770(19) .
Cl3A C1A 1.784(11) .
Cl3B C1B 1.77(2) .
Cl3B Cl1E 2.23(4) 2_556
Cl3C C1C 1.817(19) .
Cl1D C1D 1.764(14) .
Cl1E C1E 1.74(2) .
Cl2D C1D 1.730(12) .
Cl2E C1E 1.76(2) .
Cl3D C1D 1.781(11) .
C1E Cl3E 1.76(2) .
Cl1F C1F 1.73(2) .
Cl2F C1F 1.73(2) .
Cl3F C1F 1.69(2) .
P1 O2 1.606(3) .
P1 O4 1.599(3) .
P1 N1 1.685(4) .
O2 C2 1.400(6) .
O4 C3 1.419(5) .
N1 C4 1.451(6) .
N1 C5 1.457(6) .
C1 C5 1.385(7) .
C1 C22 1.393(8) .
C2 C6 1.373(6) .
C2 C7 1.412(7) .
C3 C8 1.408(6) .
C3 C9 1.372(6) .
C4 C10 1.398(7) .
C4 C11 1.393(7) .
C5 C12 1.402(7) .
C6 C9 1.478(6) .
C6 C13 1.449(7) .
C7 C14 1.351(7) .
C8 C15 1.361(7) .
C9 C16 1.443(6) .
C10 C17 1.379(8) .
C11 C18 1.409(7) .
C11 C19 1.485(7) .
C12 C20 1.477(7) .
C12 C21 1.405(7) .
C13 C23 1.410(7) .
C13 C24 1.427(7) .
C14 C24 1.412(7) .
C15 C25 1.421(7) .
C16 C25 1.424(6) .
C16 C26 1.419(7) .
C17 C27 1.391(9) .
C18 C27 1.381(8) .
C19 C20 1.420(7) .
C21 C28 1.377(8) .
C22 C28 1.395(8) .
C23 C29 1.377(7) .
C24 C30 1.414(7) .
C25 C31 1.427(7) .
C26 C32 1.360(7) .
C29 C33 1.413(8) .
C30 C33 1.364(8) .
C31 C34 1.362(7) .
C32 C34 1.402(8) .
P2 O1 1.617(3) .
P2 O3 1.626(3) .
P2 N2 1.676(4) .
O1 C35 1.393(6) .
O3 C36 1.394(5) .
N2 C37 1.448(6) .
N2 C38 1.447(6) .
C35 C39 1.379(7) .
C35 C40 1.411(7) .
C36 C41 1.376(7) .
C36 C42 1.406(6) .
C37 C43 1.389(7) .
C37 C44 1.384(8) .
C38 C45 1.401(7) .
C38 C46 1.382(7) .
C39 C41 1.491(6) .
C39 C47 1.451(7) .
C40 C48 1.360(8) .
C41 C49 1.436(7) .
C42 C50 1.367(7) .
C43 C51 1.441(9) .
C43 C52 1.408(8) .
C44 C53 1.390(8) .
C45 C54 1.452(8) .
C45 C55 1.414(8) .
C46 C56 1.398(8) .
C47 C57 1.407(7) .
C47 C58 1.431(7) .
C48 C58 1.411(8) .
C49 C59 1.427(7) .
C49 C60 1.418(7) .
C50 C59 1.414(7) .
C51 C54 1.332(9) .
C52 C61 1.342(10) .
C53 C61 1.401(10) .
C55 C62 1.357(9) .
C56 C62 1.378(9) .
C57 C63 1.372(8) .
C58 C64 1.432(8) .
C59 C65 1.410(7) .
C60 C66 1.365(8) .
C63 C67 1.417(8) .
C64 C67 1.349(9) .
C65 C68 1.364(9) .
C66 C68 1.410(9) .

loop_
_twin_individual_id
_twin_individual_mass_fraction_refined
_oxdiff_twin_reflns_isolated
_oxdiff_twin_reflns_overlapped
_twin_individual_twin_lattice_type
_twin_individual_twin_matrix_11
_twin_individual_twin_matrix_12
_twin_individual_twin_matrix_13
_twin_individual_twin_matrix_21
_twin_individual_twin_matrix_22
_twin_individual_twin_matrix_23
_twin_individual_twin_matrix_31
_twin_individual_twin_matrix_32
_twin_individual_twin_matrix_33
1 0.7566(5) 96739 8471 ref 1.0000 0.0000 0.0000 0.0000 1.0000 0.0000 0.0000 0.0000 1.0000
2 0.2434(5) 97245 8471 nmt 0.9936 -0.0692 0.0222 0.1141 0.9992 0.0050 -0.1085 -0.0006 0.9955
